data_4023309
loop_
_publ_author_name
'Benjamin W. Gung'
'Francis Wekesa'
'Charles L. Barnes'

_publ_section_title
;
 Stacking Interactions between Nitrogen-Containing Six-Membered
 Heterocyclic Aromatic Rings and Substituted Benzene: Studies in Solution
 and in the Solid State
;
_journal_name_full 'Journal of Organic Chemistry'
_journal_page_first 1803
_journal_page_last 1808
_journal_paper_doi 10.1021/jo702354x
_journal_volume 73
_journal_year 2008
_chemical_formula_sum 'C37 H29 Br N2 O4'
_chemical_formula_weight 645.53
_space_group_IT_number 2
_symmetry_cell_setting triclinic
_symmetry_Int_Tables_number 2
_symmetry_space_group_name_Hall '-P 1'
_symmetry_space_group_name_H-M 'P -1'
_atom_sites_solution_hydrogens geom
_atom_sites_solution_primary direct
_atom_sites_solution_secondary difmap
_audit_creation_method SHELXL-97
_cell_angle_alpha 100.476(2)
_cell_angle_beta 102.547(2)
_cell_angle_gamma 108.457(2)
_cell_formula_units_Z 2
_cell_length_a 9.7052(9)
_cell_length_b 11.7214(11)
_cell_length_c 14.5203(14)
_cell_measurement_temperature 173(2)
_cell_volume 1472.3(2)
_computing_cell_refinement 'SAINT (Bruker, 1998)'
_computing_data_collection 'SMART (Bruker, 1998)'
_computing_data_reduction 'SAINT (Bruker, 1998)'
_computing_molecular_graphics 'ORTEP-III (Burnett & Johnson, 1996)'
_computing_publication_material 'CIFTAB (Sheldrick, 1997)'
_computing_structure_refinement 'SHELXL-97 (Sheldrick, 1997)'
_computing_structure_solution 'SHELXS-97 (Sheldrick, 1997)'
_diffrn_ambient_temperature 173(2)
_diffrn_measured_fraction_theta_full 0.970
_diffrn_measured_fraction_theta_max 0.970
_diffrn_measurement_device_type 'Bruker SMART CCD area detector'
_diffrn_measurement_method 'omega scans'
_diffrn_radiation_monochromator graphite
_diffrn_radiation_type MoK\a
_diffrn_radiation_wavelength 0.71073
_diffrn_reflns_av_R_equivalents 0.0234
_diffrn_reflns_av_sigmaI/netI 0.0453
_diffrn_reflns_limit_h_max 12
_diffrn_reflns_limit_h_min -12
_diffrn_reflns_limit_k_max 14
_diffrn_reflns_limit_k_min -14
_diffrn_reflns_limit_l_max 16
_diffrn_reflns_limit_l_min -18
_diffrn_reflns_number 10638
_diffrn_reflns_theta_full 27.21
_diffrn_reflns_theta_max 27.21
_diffrn_reflns_theta_min 1.49
_diffrn_source 'fine-focus sealed tube'
_diffrn_standards_decay_% 0.0
_exptl_absorpt_coefficient_mu 1.442
_exptl_absorpt_correction_T_max 0.87
_exptl_absorpt_correction_T_min 0.50
_exptl_absorpt_correction_type multi-scan
_exptl_absorpt_process_details
;
 Data were corrected for decay and absorption using the program SADABS 
 (Sheldrick, G. M. (2003). SADABS. Version 2.10. University of
 G\"ottingen, Germany).
;
_exptl_crystal_density_diffrn 1.456
_exptl_crystal_density_method 'not measured'
_exptl_crystal_F_000 664
_exptl_crystal_size_max 0.50
_exptl_crystal_size_mid 0.35
_exptl_crystal_size_min 0.10
_refine_diff_density_max 0.599
_refine_diff_density_min -0.436
_refine_diff_density_rms 0.067
_refine_ls_extinction_method none
_refine_ls_goodness_of_fit_ref 1.020
_refine_ls_hydrogen_treatment mixed
_refine_ls_matrix_type full
_refine_ls_number_parameters 400
_refine_ls_number_reflns 6369
_refine_ls_number_restraints 0
_refine_ls_restrained_S_all 1.020
_refine_ls_R_factor_all 0.0609
_refine_ls_R_factor_gt 0.0419
_refine_ls_shift/su_max 0.001
_refine_ls_shift/su_mean 0.000
_refine_ls_structure_factor_coef Fsqd
_refine_ls_weighting_details 'calc w=1/[\s^2^(Fo^2^)+(0.0491P)^2^+0.6322P] where P=(Fo^2^+2Fc^2^)/3'
_refine_ls_weighting_scheme calc
_refine_ls_wR_factor_gt 0.0952
_refine_ls_wR_factor_ref 0.1045
_reflns_number_gt 4979
_reflns_number_total 6369
_reflns_threshold_expression >2sigma(I)
_cod_data_source_file jo702354x-File002.cif
_cod_data_source_block RG426
_cod_database_code 4023309

loop_
_symmetry_equiv_pos_as_xyz
'x, y, z'
'-x, -y, -z'

loop_
_atom_site_label
_atom_site_type_symbol
_atom_site_fract_x
_atom_site_fract_y
_atom_site_fract_z
_atom_site_U_iso_or_equiv
_atom_site_adp_type
_atom_site_occupancy
_atom_site_symmetry_multiplicity
_atom_site_calc_flag
_atom_site_refinement_flags
_atom_site_disorder_assembly
_atom_site_disorder_group
Br1 Br 0.06964(3) 0.31961(2) 0.04410(2) 0.04065(10) Uani 1 1 d . . .
O1 O 0.67839(19) 1.00439(16) 0.49379(12) 0.0300(4) Uani 1 1 d . . .
O2 O 0.9319(2) 1.06834(19) 0.56181(16) 0.0470(5) Uani 1 1 d . . .
O3 O 0.71556(19) 1.42395(15) 0.35614(12) 0.0299(4) Uani 1 1 d . . .
O4 O 0.8967(2) 1.4077(2) 0.28764(18) 0.0533(6) Uani 1 1 d . . .
N1 N 0.7220(3) 0.6319(2) 0.58481(18) 0.0453(6) Uani 1 1 d . . .
N2 N 0.6315(3) 0.7835(2) 0.53232(16) 0.0355(5) Uani 1 1 d . . .
C1 C 0.6915(3) 1.1096(2) 0.45756(17) 0.0259(5) Uani 1 1 d . . .
C2 C 0.7695(3) 1.2284(2) 0.52130(18) 0.0298(5) Uani 1 1 d . . .
H2 H 0.8155 1.2376 0.5884 0.036 Uiso 1 1 calc R . .
C3 C 0.7808(3) 1.3338(2) 0.48814(18) 0.0304(5) Uani 1 1 d . . .
H3 H 0.8338 1.4151 0.5318 0.037 Uiso 1 1 calc R . .
C4 C 0.7137(3) 1.3178(2) 0.39070(18) 0.0267(5) Uani 1 1 d . . .
C5 C 0.6794(3) 1.1127(3) 0.09091(19) 0.0338(6) Uani 1 1 d . . .
H5 H 0.6905 1.1874 0.0714 0.041 Uiso 1 1 calc R . .
C6 C 0.7308(3) 1.0268(3) 0.0474(2) 0.0371(6) Uani 1 1 d . . .
H6 H 0.7766 1.0417 -0.0030 0.044 Uiso 1 1 calc R . .
C7 C 0.7164(3) 0.9185(3) 0.0764(2) 0.0380(6) Uani 1 1 d . . .
H7 H 0.7515 0.8594 0.0453 0.046 Uiso 1 1 calc R . .
C8 C 0.6509(3) 0.8953(3) 0.15102(18) 0.0314(6) Uani 1 1 d . . .
H8 H 0.6444 0.8222 0.1723 0.038 Uiso 1 1 calc R . .
C9 C 0.5175(3) 0.9698(2) 0.27618(17) 0.0233(5) Uani 1 1 d . . .
C10 C 0.5513(3) 1.1754(2) 0.21977(18) 0.0270(5) Uani 1 1 d . . .
H10 H 0.5643 1.2535 0.1982 0.032 Uiso 1 1 calc R . .
C11 C 0.2667(3) 1.1373(2) 0.17940(18) 0.0294(5) Uani 1 1 d . . .
H11 H 0.2822 1.2132 0.1611 0.035 Uiso 1 1 calc R . .
C12 C 0.1218(3) 1.0603(3) 0.17544(19) 0.0346(6) Uani 1 1 d . . .
H12 H 0.0371 1.0828 0.1531 0.042 Uiso 1 1 calc R . .
C13 C 0.1005(3) 0.9514(2) 0.20387(19) 0.0313(6) Uani 1 1 d . . .
H13 H 0.0012 0.8994 0.2008 0.038 Uiso 1 1 calc R . .
C14 C 0.2232(3) 0.9171(2) 0.23695(17) 0.0266(5) Uani 1 1 d . . .
H14 H 0.2078 0.8424 0.2571 0.032 Uiso 1 1 calc R . .
C15 C 0.6345(3) 1.2008(2) 0.32706(18) 0.0252(5) Uani 1 1 d . . .
C16 C 0.6196(2) 1.0925(2) 0.35957(17) 0.0234(5) Uani 1 1 d . . .
C17 C 0.6110(3) 1.0891(2) 0.16396(17) 0.0272(5) Uani 1 1 d . . .
C18 C 0.5950(2) 0.9804(2) 0.19390(17) 0.0246(5) Uani 1 1 d . . .
C19 C 0.3875(3) 1.1014(2) 0.21045(17) 0.0255(5) Uani 1 1 d . . .
C20 C 0.3681(2) 0.9921(2) 0.24046(16) 0.0236(5) Uani 1 1 d . . .
C21 C 0.8066(3) 0.9903(2) 0.53914(19) 0.0317(6) Uani 1 1 d . . .
C22 C 0.7760(3) 0.8635(2) 0.55728(18) 0.0300(5) Uani 1 1 d . . .
C23 C 0.8964(3) 0.8327(3) 0.5968(2) 0.0398(6) Uani 1 1 d . . .
H23 H 0.9978 0.8913 0.6152 0.048 Uiso 1 1 calc R . .
C24 C 0.8664(4) 0.7141(3) 0.6092(2) 0.0437(7) Uani 1 1 d . . .
H24 H 0.9482 0.6900 0.6351 0.052 Uiso 1 1 calc R . .
C25 C 0.6122(3) 0.6721(3) 0.5479(2) 0.0361(6) Uani 1 1 d . . .
H25 H 0.5104 0.6149 0.5312 0.043 Uiso 1 1 calc R . .
C26 C 0.8093(3) 1.4570(2) 0.29991(18) 0.0286(5) Uani 1 1 d . . .
C27 C 0.7834(3) 1.5576(2) 0.25384(19) 0.0316(6) Uani 1 1 d . . .
C28 C 0.7810(4) 1.6637(3) 0.3318(2) 0.0438(7) Uani 1 1 d . . .
H28A H 0.6934 1.6324 0.3560 0.066 Uiso 1 1 calc R . .
H28B H 0.7733 1.7316 0.3030 0.066 Uiso 1 1 calc R . .
H28C H 0.8749 1.6949 0.3863 0.066 Uiso 1 1 calc R . .
C29 C 0.9114(3) 1.6060(3) 0.2090(2) 0.0428(7) Uani 1 1 d . . .
H29A H 1.0085 1.6458 0.2609 0.064 Uiso 1 1 calc R . .
H29B H 0.8929 1.6672 0.1751 0.064 Uiso 1 1 calc R . .
H29C H 0.9149 1.5361 0.1621 0.064 Uiso 1 1 calc R . .
C30 C 0.6302(3) 1.4992(3) 0.1730(2) 0.0444(7) Uani 1 1 d . . .
H30A H 0.6316 1.4303 0.1241 0.067 Uiso 1 1 calc R . .
H30B H 0.6129 1.5627 0.1415 0.067 Uiso 1 1 calc R . .
H30C H 0.5483 1.4674 0.2019 0.067 Uiso 1 1 calc R . .
C31 C 0.4959(3) 0.8498(2) 0.30855(17) 0.0248(5) Uani 1 1 d . . .
H31A H 0.5976 0.8450 0.3296 0.030 Uiso 1 1 calc R . .
H31B H 0.4605 0.8597 0.3674 0.030 Uiso 1 1 calc R . .
C32 C 0.3893(3) 0.7238(2) 0.23795(17) 0.0252(5) Uani 1 1 d . . .
C33 C 0.3255(3) 0.7004(2) 0.13793(18) 0.0295(5) Uani 1 1 d . . .
H33 H 0.3465 0.7674 0.1083 0.035 Uiso 1 1 calc R . .
C34 C 0.2312(3) 0.5809(2) 0.08023(18) 0.0304(5) Uani 1 1 d . . .
H34 H 0.1890 0.5663 0.0118 0.037 Uiso 1 1 calc R . .
C35 C 0.1994(3) 0.4835(2) 0.12313(18) 0.0283(5) Uani 1 1 d . . .
C36 C 0.2581(3) 0.5035(2) 0.22279(19) 0.0305(5) Uani 1 1 d . . .
H36 H 0.2342 0.4366 0.2523 0.037 Uiso 1 1 calc R . .
C37 C 0.3524(3) 0.6230(2) 0.27854(18) 0.0281(5) Uani 1 1 d . . .
H37 H 0.3936 0.6371 0.3471 0.034 Uiso 1 1 calc R . .

loop_
_atom_site_aniso_label
_atom_site_aniso_U_11
_atom_site_aniso_U_22
_atom_site_aniso_U_33
_atom_site_aniso_U_23
_atom_site_aniso_U_13
_atom_site_aniso_U_12
Br1 0.04085(16) 0.02383(14) 0.04538(18) 0.00628(11) -0.00229(12) 0.00815(11)
O1 0.0340(9) 0.0252(9) 0.0281(9) 0.0111(7) 0.0016(7) 0.0106(7)
O2 0.0362(11) 0.0390(12) 0.0675(14) 0.0212(11) 0.0127(10) 0.0143(9)
O3 0.0361(9) 0.0249(9) 0.0351(10) 0.0134(8) 0.0137(8) 0.0145(7)
O4 0.0519(12) 0.0570(14) 0.0851(17) 0.0444(13) 0.0407(12) 0.0370(11)
N1 0.0672(17) 0.0396(14) 0.0468(15) 0.0218(12) 0.0255(13) 0.0317(13)
N2 0.0417(13) 0.0314(12) 0.0379(13) 0.0134(10) 0.0128(10) 0.0166(10)
C1 0.0299(12) 0.0251(12) 0.0263(12) 0.0127(10) 0.0090(10) 0.0112(10)
C2 0.0327(13) 0.0301(13) 0.0231(12) 0.0058(10) 0.0035(10) 0.0110(11)
C3 0.0360(13) 0.0230(12) 0.0310(14) 0.0056(10) 0.0100(11) 0.0101(11)
C4 0.0285(12) 0.0226(12) 0.0329(13) 0.0118(10) 0.0107(10) 0.0113(10)
C5 0.0285(12) 0.0382(15) 0.0297(14) 0.0125(12) 0.0054(10) 0.0059(11)
C6 0.0279(13) 0.0482(17) 0.0307(14) 0.0070(12) 0.0106(11) 0.0091(12)
C7 0.0297(13) 0.0454(17) 0.0359(15) 0.0008(13) 0.0080(11) 0.0167(12)
C8 0.0282(12) 0.0359(14) 0.0295(13) 0.0063(11) 0.0067(10) 0.0138(11)
C9 0.0259(11) 0.0222(12) 0.0231(12) 0.0078(9) 0.0053(9) 0.0108(9)
C10 0.0281(12) 0.0232(12) 0.0297(13) 0.0128(10) 0.0059(10) 0.0080(10)
C11 0.0333(13) 0.0274(13) 0.0316(13) 0.0120(11) 0.0060(11) 0.0166(11)
C12 0.0300(13) 0.0390(15) 0.0365(15) 0.0088(12) 0.0056(11) 0.0185(12)
C13 0.0244(12) 0.0319(14) 0.0333(14) 0.0053(11) 0.0064(10) 0.0083(10)
C14 0.0289(12) 0.0248(12) 0.0269(12) 0.0083(10) 0.0087(10) 0.0099(10)
C15 0.0238(11) 0.0257(12) 0.0291(13) 0.0104(10) 0.0082(10) 0.0114(10)
C16 0.0229(11) 0.0214(12) 0.0266(12) 0.0070(10) 0.0072(9) 0.0088(9)
C17 0.0222(11) 0.0315(13) 0.0237(12) 0.0069(10) 0.0018(9) 0.0080(10)
C18 0.0216(11) 0.0274(12) 0.0236(12) 0.0069(10) 0.0041(9) 0.0091(10)
C19 0.0280(12) 0.0253(12) 0.0244(12) 0.0077(10) 0.0062(10) 0.0118(10)
C20 0.0247(11) 0.0244(12) 0.0217(12) 0.0057(9) 0.0048(9) 0.0109(10)
C21 0.0367(14) 0.0287(13) 0.0321(14) 0.0099(11) 0.0097(11) 0.0144(12)
C22 0.0400(14) 0.0314(14) 0.0239(12) 0.0105(11) 0.0110(11) 0.0172(11)
C23 0.0438(16) 0.0431(17) 0.0384(16) 0.0161(13) 0.0103(12) 0.0224(13)
C24 0.064(2) 0.0435(17) 0.0420(17) 0.0221(14) 0.0200(15) 0.0359(16)
C25 0.0435(15) 0.0323(14) 0.0421(16) 0.0166(12) 0.0180(13) 0.0193(12)
C26 0.0265(12) 0.0265(13) 0.0325(14) 0.0094(11) 0.0074(10) 0.0094(10)
C27 0.0350(13) 0.0256(13) 0.0345(14) 0.0117(11) 0.0075(11) 0.0112(11)
C28 0.0600(19) 0.0307(15) 0.0469(18) 0.0149(13) 0.0180(15) 0.0210(14)
C29 0.0497(17) 0.0374(16) 0.0374(16) 0.0151(13) 0.0162(13) 0.0061(13)
C30 0.0425(16) 0.0424(17) 0.0469(17) 0.0185(14) 0.0017(13) 0.0180(13)
C31 0.0300(12) 0.0222(12) 0.0219(12) 0.0075(10) 0.0046(9) 0.0107(10)
C32 0.0298(12) 0.0233(12) 0.0262(12) 0.0075(10) 0.0091(10) 0.0137(10)
C33 0.0374(13) 0.0240(12) 0.0277(13) 0.0111(10) 0.0071(11) 0.0114(11)
C34 0.0356(13) 0.0285(13) 0.0240(13) 0.0064(10) 0.0044(10) 0.0109(11)
C35 0.0264(12) 0.0243(12) 0.0334(14) 0.0067(10) 0.0059(10) 0.0108(10)
C36 0.0348(13) 0.0253(13) 0.0339(14) 0.0139(11) 0.0100(11) 0.0113(11)
C37 0.0351(13) 0.0283(13) 0.0245(12) 0.0108(10) 0.0085(10) 0.0144(11)

loop_
_atom_type_symbol
_atom_type_description
_atom_type_scat_dispersion_real
_atom_type_scat_dispersion_imag
_atom_type_scat_source
C C 0.0033 0.0016 'International Tables Vol C Tables 4.2.6.8 and 6.1.1.4'
H H 0.0000 0.0000 'International Tables Vol C Tables 4.2.6.8 and 6.1.1.4'
N N 0.0061 0.0033 'International Tables Vol C Tables 4.2.6.8 and 6.1.1.4'
O O 0.0106 0.0060 'International Tables Vol C Tables 4.2.6.8 and 6.1.1.4'
Br Br -0.2901 2.4595 'International Tables Vol C Tables 4.2.6.8 and 6.1.1.4'

loop_
_geom_angle_atom_site_label_1
_geom_angle_atom_site_label_2
_geom_angle_atom_site_label_3
_geom_angle
_geom_angle_site_symmetry_1
_geom_angle_site_symmetry_3
_geom_angle_publ_flag
C21 O1 C1 118.62(19) . . ?
C26 O3 C4 116.72(18) . . ?
C25 N1 C24 116.3(2) . . ?
C25 N2 C22 115.8(2) . . ?
C16 C1 C2 121.2(2) . . ?
C16 C1 O1 119.2(2) . . ?
C2 C1 O1 119.5(2) . . ?
C3 C2 C1 120.7(2) . . ?
C3 C2 H2 119.6 . . ?
C1 C2 H2 119.6 . . ?
C4 C3 C2 118.4(2) . . ?
C4 C3 H3 120.8 . . ?
C2 C3 H3 120.8 . . ?
C3 C4 C15 121.4(2) . . ?
C3 C4 O3 119.5(2) . . ?
C15 C4 O3 118.9(2) . . ?
C6 C5 C17 119.3(3) . . ?
C6 C5 H5 120.3 . . ?
C17 C5 H5 120.3 . . ?
C5 C6 C7 120.5(2) . . ?
C5 C6 H6 119.8 . . ?
C7 C6 H6 119.8 . . ?
C6 C7 C8 120.7(3) . . ?
C6 C7 H7 119.7 . . ?
C8 C7 H7 119.7 . . ?
C18 C8 C7 119.2(3) . . ?
C18 C8 H8 120.4 . . ?
C7 C8 H8 120.4 . . ?
C31 C9 C18 114.96(19) . . ?
C31 C9 C20 114.05(18) . . ?
C18 C9 C20 106.14(18) . . ?
C31 C9 C16 114.21(18) . . ?
C18 C9 C16 103.33(18) . . ?
C20 C9 C16 102.84(18) . . ?
C17 C10 C19 107.79(19) . . ?
C17 C10 C15 105.57(19) . . ?
C19 C10 C15 104.28(18) . . ?
C17 C10 H10 112.9 . . ?
C19 C10 H10 112.9 . . ?
C15 C10 H10 112.9 . . ?
C19 C11 C12 118.7(2) . . ?
C19 C11 H11 120.6 . . ?
C12 C11 H11 120.6 . . ?
C13 C12 C11 120.3(2) . . ?
C13 C12 H12 119.8 . . ?
C11 C12 H12 119.8 . . ?
C12 C13 C14 120.6(2) . . ?
C12 C13 H13 119.7 . . ?
C14 C13 H13 119.7 . . ?
C20 C14 C13 119.8(2) . . ?
C20 C14 H14 120.1 . . ?
C13 C14 H14 120.1 . . ?
C4 C15 C16 121.0(2) . . ?
C4 C15 C10 124.6(2) . . ?
C16 C15 C10 114.3(2) . . ?
C1 C16 C15 117.1(2) . . ?
C1 C16 C9 130.6(2) . . ?
C15 C16 C9 112.34(19) . . ?
C5 C17 C18 121.0(2) . . ?
C5 C17 C10 125.5(2) . . ?
C18 C17 C10 113.5(2) . . ?
C8 C18 C17 119.3(2) . . ?
C8 C18 C9 126.5(2) . . ?
C17 C18 C9 114.2(2) . . ?
C11 C19 C20 121.7(2) . . ?
C11 C19 C10 125.0(2) . . ?
C20 C19 C10 113.3(2) . . ?
C14 C20 C19 118.8(2) . . ?
C14 C20 C9 127.0(2) . . ?
C19 C20 C9 114.17(19) . . ?
O2 C21 O1 124.7(2) . . ?
O2 C21 C22 122.9(2) . . ?
O1 C21 C22 112.5(2) . . ?
N2 C22 C23 122.2(2) . . ?
N2 C22 C21 118.7(2) . . ?
C23 C22 C21 119.0(2) . . ?
C22 C23 C24 118.2(3) . . ?
C22 C23 H23 120.9 . . ?
C24 C23 H23 120.9 . . ?
N1 C24 C23 120.7(3) . . ?
N1 C24 H24 119.6 . . ?
C23 C24 H24 119.6 . . ?
N2 C25 N1 126.7(3) . . ?
N2 C25 H25 116.6 . . ?
N1 C25 H25 116.6 . . ?
O4 C26 O3 122.2(2) . . ?
O4 C26 C27 125.7(2) . . ?
O3 C26 C27 112.0(2) . . ?
C26 C27 C29 108.3(2) . . ?
C26 C27 C28 109.8(2) . . ?
C29 C27 C28 110.6(2) . . ?
C26 C27 C30 108.5(2) . . ?
C29 C27 C30 109.6(2) . . ?
C28 C27 C30 109.9(2) . . ?
C27 C28 H28A 109.5 . . ?
C27 C28 H28B 109.5 . . ?
H28A C28 H28B 109.5 . . ?
C27 C28 H28C 109.5 . . ?
H28A C28 H28C 109.5 . . ?
H28B C28 H28C 109.5 . . ?
C27 C29 H29A 109.5 . . ?
C27 C29 H29B 109.5 . . ?
H29A C29 H29B 109.5 . . ?
C27 C29 H29C 109.5 . . ?
H29A C29 H29C 109.5 . . ?
H29B C29 H29C 109.5 . . ?
C27 C30 H30A 109.5 . . ?
C27 C30 H30B 109.5 . . ?
H30A C30 H30B 109.5 . . ?
C27 C30 H30C 109.5 . . ?
H30A C30 H30C 109.5 . . ?
H30B C30 H30C 109.5 . . ?
C32 C31 C9 120.32(19) . . ?
C32 C31 H31A 107.2 . . ?
C9 C31 H31A 107.2 . . ?
C32 C31 H31B 107.2 . . ?
C9 C31 H31B 107.2 . . ?
H31A C31 H31B 106.9 . . ?
C33 C32 C37 117.3(2) . . ?
C33 C32 C31 126.2(2) . . ?
C37 C32 C31 116.5(2) . . ?
C32 C33 C34 121.2(2) . . ?
C32 C33 H33 119.4 . . ?
C34 C33 H33 119.4 . . ?
C35 C34 C33 119.5(2) . . ?
C35 C34 H34 120.2 . . ?
C33 C34 H34 120.2 . . ?
C34 C35 C36 121.0(2) . . ?
C34 C35 Br1 119.54(19) . . ?
C36 C35 Br1 119.47(18) . . ?
C35 C36 C37 118.4(2) . . ?
C35 C36 H36 120.8 . . ?
C37 C36 H36 120.8 . . ?
C36 C37 C32 122.5(2) . . ?
C36 C37 H37 118.8 . . ?
C32 C37 H37 118.8 . . ?

loop_
_geom_bond_atom_site_label_1
_geom_bond_atom_site_label_2
_geom_bond_distance
_geom_bond_site_symmetry_2
_geom_bond_publ_flag
Br1 C35 1.906(2) . ?
O1 C21 1.350(3) . ?
O1 C1 1.407(3) . ?
O2 C21 1.199(3) . ?
O3 C26 1.363(3) . ?
O3 C4 1.420(3) . ?
O4 C26 1.193(3) . ?
N1 C25 1.343(4) . ?
N1 C24 1.350(4) . ?
N2 C25 1.327(3) . ?
N2 C22 1.342(3) . ?
C1 C16 1.388(3) . ?
C1 C2 1.389(3) . ?
C2 C3 1.386(3) . ?
C2 H2 0.9500 . ?
C3 C4 1.374(3) . ?
C3 H3 0.9500 . ?
C4 C15 1.375(3) . ?
C5 C6 1.373(4) . ?
C5 C17 1.393(3) . ?
C5 H5 0.9500 . ?
C6 C7 1.384(4) . ?
C6 H6 0.9500 . ?
C7 C8 1.396(4) . ?
C7 H7 0.9500 . ?
C8 C18 1.393(3) . ?
C8 H8 0.9500 . ?
C9 C31 1.529(3) . ?
C9 C18 1.547(3) . ?
C9 C20 1.550(3) . ?
C9 C16 1.568(3) . ?
C10 C17 1.513(3) . ?
C10 C19 1.513(3) . ?
C10 C15 1.517(3) . ?
C10 H10 1.0000 . ?
C11 C19 1.381(3) . ?
C11 C12 1.393(3) . ?
C11 H11 0.9500 . ?
C12 C13 1.380(4) . ?
C12 H12 0.9500 . ?
C13 C14 1.392(3) . ?
C13 H13 0.9500 . ?
C14 C20 1.387(3) . ?
C14 H14 0.9500 . ?
C15 C16 1.409(3) . ?
C17 C18 1.394(3) . ?
C19 C20 1.397(3) . ?
C21 C22 1.504(3) . ?
C22 C23 1.370(4) . ?
C23 C24 1.381(4) . ?
C23 H23 0.9500 . ?
C24 H24 0.9500 . ?
C25 H25 0.9500 . ?
C26 C27 1.517(3) . ?
C27 C29 1.526(4) . ?
C27 C28 1.532(4) . ?
C27 C30 1.537(4) . ?
C28 H28A 0.9800 . ?
C28 H28B 0.9800 . ?
C28 H28C 0.9800 . ?
C29 H29A 0.9800 . ?
C29 H29B 0.9800 . ?
C29 H29C 0.9800 . ?
C30 H30A 0.9800 . ?
C30 H30B 0.9800 . ?
C30 H30C 0.9800 . ?
C31 C32 1.525(3) . ?
C31 H31A 0.9900 . ?
C31 H31B 0.9900 . ?
C32 C33 1.388(3) . ?
C32 C37 1.396(3) . ?
C33 C34 1.389(3) . ?
C33 H33 0.9500 . ?
C34 C35 1.380(3) . ?
C34 H34 0.9500 . ?
C35 C36 1.381(3) . ?
C36 C37 1.382(3) . ?
C36 H36 0.9500 . ?
C37 H37 0.9500 . ?

loop_
_geom_torsion_atom_site_label_1
_geom_torsion_atom_site_label_2
_geom_torsion_atom_site_label_3
_geom_torsion_atom_site_label_4
_geom_torsion
_geom_torsion_site_symmetry_1
_geom_torsion_site_symmetry_2
_geom_torsion_site_symmetry_3
_geom_torsion_site_symmetry_4
_geom_torsion_publ_flag
C21 O1 C1 C16 125.1(2) . . . . ?
C21 O1 C1 C2 -58.1(3) . . . . ?
C16 C1 C2 C3 -1.6(4) . . . . ?
O1 C1 C2 C3 -178.3(2) . . . . ?
C1 C2 C3 C4 -0.2(4) . . . . ?
C2 C3 C4 C15 1.1(4) . . . . ?
C2 C3 C4 O3 176.1(2) . . . . ?
C26 O3 C4 C3 107.8(3) . . . . ?
C26 O3 C4 C15 -77.1(3) . . . . ?
C17 C5 C6 C7 -0.7(4) . . . . ?
C5 C6 C7 C8 -0.6(4) . . . . ?
C6 C7 C8 C18 2.2(4) . . . . ?
C19 C11 C12 C13 1.2(4) . . . . ?
C11 C12 C13 C14 0.1(4) . . . . ?
C12 C13 C14 C20 -0.7(4) . . . . ?
C3 C4 C15 C16 -0.2(4) . . . . ?
O3 C4 C15 C16 -175.21(19) . . . . ?
C3 C4 C15 C10 177.1(2) . . . . ?
O3 C4 C15 C10 2.1(3) . . . . ?
C17 C10 C15 C4 126.8(2) . . . . ?
C19 C10 C15 C4 -119.7(2) . . . . ?
C17 C10 C15 C16 -55.7(2) . . . . ?
C19 C10 C15 C16 57.7(2) . . . . ?
C2 C1 C16 C15 2.5(3) . . . . ?
O1 C1 C16 C15 179.2(2) . . . . ?
C2 C1 C16 C9 -175.6(2) . . . . ?
O1 C1 C16 C9 1.1(4) . . . . ?
C4 C15 C16 C1 -1.6(3) . . . . ?
C10 C15 C16 C1 -179.1(2) . . . . ?
C4 C15 C16 C9 176.8(2) . . . . ?
C10 C15 C16 C9 -0.7(3) . . . . ?
C31 C9 C16 C1 -0.9(3) . . . . ?
C18 C9 C16 C1 -126.5(2) . . . . ?
C20 C9 C16 C1 123.2(3) . . . . ?
C31 C9 C16 C15 -179.02(19) . . . . ?
C18 C9 C16 C15 55.4(2) . . . . ?
C20 C9 C16 C15 -54.9(2) . . . . ?
C6 C5 C17 C18 0.5(4) . . . . ?
C6 C5 C17 C10 178.9(2) . . . . ?
C19 C10 C17 C5 126.2(2) . . . . ?
C15 C10 C17 C5 -122.8(2) . . . . ?
C19 C10 C17 C18 -55.3(3) . . . . ?
C15 C10 C17 C18 55.7(2) . . . . ?
C7 C8 C18 C17 -2.4(3) . . . . ?
C7 C8 C18 C9 179.3(2) . . . . ?
C5 C17 C18 C8 1.1(3) . . . . ?
C10 C17 C18 C8 -177.5(2) . . . . ?
C5 C17 C18 C9 179.6(2) . . . . ?
C10 C17 C18 C9 1.0(3) . . . . ?
C31 C9 C18 C8 -2.8(3) . . . . ?
C20 C9 C18 C8 -129.9(2) . . . . ?
C16 C9 C18 C8 122.3(2) . . . . ?
C31 C9 C18 C17 178.76(19) . . . . ?
C20 C9 C18 C17 51.7(2) . . . . ?
C16 C9 C18 C17 -56.1(2) . . . . ?
C12 C11 C19 C20 -1.9(4) . . . . ?
C12 C11 C19 C10 -179.3(2) . . . . ?
C17 C10 C19 C11 -127.6(2) . . . . ?
C15 C10 C19 C11 120.5(3) . . . . ?
C17 C10 C19 C20 54.8(3) . . . . ?
C15 C10 C19 C20 -57.1(3) . . . . ?
C13 C14 C20 C19 0.0(3) . . . . ?
C13 C14 C20 C9 179.2(2) . . . . ?
C11 C19 C20 C14 1.3(4) . . . . ?
C10 C19 C20 C14 179.0(2) . . . . ?
C11 C19 C20 C9 -178.0(2) . . . . ?
C10 C19 C20 C9 -0.3(3) . . . . ?
C31 C9 C20 C14 1.1(3) . . . . ?
C18 C9 C20 C14 128.7(2) . . . . ?
C16 C9 C20 C14 -123.1(2) . . . . ?
C31 C9 C20 C19 -179.7(2) . . . . ?
C18 C9 C20 C19 -52.1(3) . . . . ?
C16 C9 C20 C19 56.0(2) . . . . ?
C1 O1 C21 O2 9.5(4) . . . . ?
C1 O1 C21 C22 -169.5(2) . . . . ?
C25 N2 C22 C23 -0.3(4) . . . . ?
C25 N2 C22 C21 178.4(2) . . . . ?
O2 C21 C22 N2 177.8(3) . . . . ?
O1 C21 C22 N2 -3.1(3) . . . . ?
O2 C21 C22 C23 -3.5(4) . . . . ?
O1 C21 C22 C23 175.6(2) . . . . ?
N2 C22 C23 C24 1.3(4) . . . . ?
C21 C22 C23 C24 -177.4(2) . . . . ?
C25 N1 C24 C23 0.5(4) . . . . ?
C22 C23 C24 N1 -1.4(4) . . . . ?
C22 N2 C25 N1 -0.7(4) . . . . ?
C24 N1 C25 N2 0.6(4) . . . . ?
C4 O3 C26 O4 -7.1(4) . . . . ?
C4 O3 C26 C27 170.8(2) . . . . ?
O4 C26 C27 C29 -12.9(4) . . . . ?
O3 C26 C27 C29 169.4(2) . . . . ?
O4 C26 C27 C28 -133.8(3) . . . . ?
O3 C26 C27 C28 48.5(3) . . . . ?
O4 C26 C27 C30 106.1(3) . . . . ?
O3 C26 C27 C30 -71.6(3) . . . . ?
C18 C9 C31 C32 -65.7(3) . . . . ?
C20 C9 C31 C32 57.2(3) . . . . ?
C16 C9 C31 C32 175.06(19) . . . . ?
C9 C31 C32 C33 12.1(4) . . . . ?
C9 C31 C32 C37 -167.5(2) . . . . ?
C37 C32 C33 C34 -1.4(4) . . . . ?
C31 C32 C33 C34 179.0(2) . . . . ?
C32 C33 C34 C35 0.5(4) . . . . ?
C33 C34 C35 C36 0.9(4) . . . . ?
C33 C34 C35 Br1 179.79(19) . . . . ?
C34 C35 C36 C37 -1.4(4) . . . . ?
Br1 C35 C36 C37 179.76(18) . . . . ?
C35 C36 C37 C32 0.4(4) . . . . ?
C33 C32 C37 C36 1.0(4) . . . . ?
C31 C32 C37 C36 -179.4(2) . . . . ?
